data_7024838
loop_
_publ_author_name
'Mohapatra, Sudip'
'Maji, Tapas Kumar'

_publ_section_title
;
 Facile synthesis of anion dependent versatile Cu(I) and mixed-valent
 porous Cu(I)/Cu(II) frameworks.
;
_journal_issue 14
_journal_name_full 'Dalton transactions (Cambridge, England : 2003)'
_journal_page_first 3412
_journal_page_last 3419
_journal_paper_doi 10.1039/b922039a
_journal_volume 39
_journal_year 2010
_chemical_formula_sum 'C4 H4 Cl2 Cu N2'
_chemical_formula_weight 214.54
_chemical_name_systematic
;
?
;
_space_group_IT_number 12
_symmetry_cell_setting monoclinic
_symmetry_space_group_name_Hall '-C 2y'
_symmetry_space_group_name_H-M 'C 1 2/m 1'
_atom_sites_solution_hydrogens geom
_atom_sites_solution_primary direct
_atom_sites_solution_secondary difmap
_audit_creation_method SHELXL-97
_cell_angle_alpha 90.00
_cell_angle_beta 95.9430(10)
_cell_angle_gamma 90.00
_cell_formula_units_Z 2
_cell_length_a 11.9896(3)
_cell_length_b 6.8572(2)
_cell_length_c 3.70580(10)
_cell_measurement_temperature 293(2)
_cell_volume 303.035(14)
_computing_cell_refinement SMART
_computing_data_collection 'SMART (Bruker,2000)'
_computing_data_reduction 'SAINT (Bruker,2000)'
_computing_molecular_graphics 'Mercury 1.4.1'
_computing_publication_material 'PLATON (Spek, 2003)'
_computing_structure_refinement 'SHELXL-97 (Sheldrick, 1997)'
_computing_structure_solution 'SIR-92 (Altomare et al. 1994)'
_diffrn_ambient_temperature 293(2)
_diffrn_measured_fraction_theta_full 0.925
_diffrn_measured_fraction_theta_max 0.925
_diffrn_radiation_monochromator graphite
_diffrn_radiation_source 'fine-focus sealed tube'
_diffrn_radiation_type MoK\a
_diffrn_radiation_wavelength 0.71073
_diffrn_reflns_av_R_equivalents 0.0230
_diffrn_reflns_av_sigmaI/netI 0.0099
_diffrn_reflns_limit_h_max 17
_diffrn_reflns_limit_h_min -18
_diffrn_reflns_limit_k_max 9
_diffrn_reflns_limit_k_min -9
_diffrn_reflns_limit_l_max 5
_diffrn_reflns_limit_l_min -5
_diffrn_reflns_number 6578
_diffrn_reflns_theta_full 32.55
_diffrn_reflns_theta_max 32.55
_diffrn_reflns_theta_min 3.42
_exptl_absorpt_coefficient_mu 4.372
_exptl_absorpt_correction_T_max 0.9943
_exptl_absorpt_correction_T_min 0.6815
_exptl_absorpt_correction_type empirical
_exptl_absorpt_process_details SADABS
_exptl_crystal_colour green
_exptl_crystal_density_diffrn 2.351
_exptl_crystal_density_method 'not measured'
_exptl_crystal_description ' block parallelopiped'
_exptl_crystal_F_000 210
_exptl_crystal_size_max 0.18
_exptl_crystal_size_mid 0.10
_exptl_crystal_size_min 0.06
_refine_diff_density_max 0.419
_refine_diff_density_min -0.345
_refine_diff_density_rms 0.077
_refine_ls_extinction_method none
_refine_ls_goodness_of_fit_ref 1.107
_refine_ls_hydrogen_treatment mixed
_refine_ls_matrix_type full
_refine_ls_number_parameters 29
_refine_ls_number_reflns 553
_refine_ls_number_restraints 0
_refine_ls_restrained_S_all 1.107
_refine_ls_R_factor_all 0.0193
_refine_ls_R_factor_gt 0.0183
_refine_ls_shift/su_max 0.000
_refine_ls_shift/su_mean 0.000
_refine_ls_structure_factor_coef Fsqd
_refine_ls_weighting_details 'calc w=1/[\s^2^(Fo^2^)+(0.0222P)^2^+0.4621P] where P=(Fo^2^+2Fc^2^)/3'
_refine_ls_weighting_scheme calc
_refine_ls_wR_factor_gt 0.0472
_refine_ls_wR_factor_ref 0.0481
_reflns_number_gt 537
_reflns_number_total 553
_reflns_threshold_expression >2sigma(I)
_cod_data_source_file b922039a.txt
_cod_data_source_block complex6
_cod_depositor_comments
;
The following automatic conversions were performed:

'_symmetry_cell_setting' value 'Monoclinic' changed to 'monoclinic'
according to /home/saulius/struct/CIF-dictionaries/cif_core.dic
dictionary named 'cif_core.dic' version 2.4.2 from 2011-04-26.

Automatic conversion script
Id: cif_fix_values 1891 2012-01-12 08:04:46Z andrius 
;
_cod_original_sg_symbol_H-M C2/m
_cod_original_formula_sum 'C4 H4 Cl2 Cu N2 '
_cod_database_code 7024838

loop_
_symmetry_equiv_pos_as_xyz
'x, y, z'
'-x, y, -z'
'x+1/2, y+1/2, z'
'-x+1/2, y+1/2, -z'
'-x, -y, -z'
'x, -y, z'
'-x+1/2, -y+1/2, -z'
'x+1/2, -y+1/2, z'

loop_
_atom_site_label
_atom_site_type_symbol
_atom_site_fract_x
_atom_site_fract_y
_atom_site_fract_z
_atom_site_U_iso_or_equiv
_atom_site_adp_type
_atom_site_occupancy
_atom_site_symmetry_multiplicity
_atom_site_calc_flag
_atom_site_refinement_flags
C1 C 0.59145(11) 0.89891(19) 0.9364(4) 0.0191(2) Uani 1 1 d .
N1 N 0.5000 0.7973(2) 1.0000 0.0166(3) Uani 1 2 d S
Cl1 Cl 0.64856(4) 0.5000 1.43978(12) 0.01948(11) Uani 1 2 d S
Cu1 Cu 0.5000 0.5000 1.0000 0.01723(10) Uani 1 4 d S
H1 H 0.6541(18) 0.833(3) 0.888(6) 0.027(5) Uiso 1 1 d .

loop_
_atom_site_aniso_label
_atom_site_aniso_U_11
_atom_site_aniso_U_22
_atom_site_aniso_U_33
_atom_site_aniso_U_23
_atom_site_aniso_U_13
_atom_site_aniso_U_12
C1 0.0185(5) 0.0116(6) 0.0278(6) -0.0006(5) 0.0053(4) 0.0016(4)
N1 0.0202(7) 0.0085(7) 0.0210(7) 0.000 0.0015(5) 0.000
Cl1 0.0198(2) 0.0171(2) 0.0213(2) 0.000 0.00099(15) 0.000
Cu1 0.02032(16) 0.00719(15) 0.02339(17) 0.000 -0.00151(11) 0.000

loop_
_atom_type_symbol
_atom_type_description
_atom_type_scat_dispersion_real
_atom_type_scat_dispersion_imag
_atom_type_scat_source
C C 0.0033 0.0016 'International Tables Vol C Tables 4.2.6.8 and 6.1.1.4'
H H 0.0000 0.0000 'International Tables Vol C Tables 4.2.6.8 and 6.1.1.4'
N N 0.0061 0.0033 'International Tables Vol C Tables 4.2.6.8 and 6.1.1.4'
O O 0.0106 0.0060 'International Tables Vol C Tables 4.2.6.8 and 6.1.1.4'
Cl Cl 0.1484 0.1585 'International Tables Vol C Tables 4.2.6.8 and 6.1.1.4'
Cu Cu 0.3201 1.2651 'International Tables Vol C Tables 4.2.6.8 and 6.1.1.4'

loop_
_geom_angle_atom_site_label_1
_geom_angle_atom_site_label_2
_geom_angle_atom_site_label_3
_geom_angle
_geom_angle_site_symmetry_1
_geom_angle_site_symmetry_3
N1 C1 C1 121.33(8) . 6_575
C1 N1 C1 117.34(16) . 2_657
C1 N1 Cu1 121.33(8) . .
C1 N1 Cu1 121.33(8) 2_657 .
N1 Cu1 N1 180.0 5_667 .
N1 Cu1 Cl1 90.0 5_667 .
N1 Cu1 Cl1 90.0 . .
N1 Cu1 Cl1 90.0 5_667 5_667
N1 Cu1 Cl1 90.0 . 5_667
Cl1 Cu1 Cl1 180.0 . 5_667

loop_
_geom_bond_atom_site_label_1
_geom_bond_atom_site_label_2
_geom_bond_distance
_geom_bond_site_symmetry_2
C1 N1 1.3406(15) .
C1 C1 1.386(3) 6_575
N1 C1 1.3406(15) 2_657
N1 Cu1 2.0384(15) .
Cl1 Cu1 2.2864(4) .
Cu1 N1 2.0384(15) 5_667
Cu1 Cl1 2.2864(4) 5_667
